data_7246016
loop_
_publ_author_name
'Pramanik, Samit'
'Hossain, Anowar'
'Pathak, Sudipta'
'Ghosh Chowdhury, Sougata'
'Karmakar, Parimal'
'Frontera, Antonio'
'Mukhopadhyay, Subrata'

_publ_section_title
;
 Revealing the supramolecular features of two Zn(ii) complexes derived
 from a new hydrazone ligand: a combined crystallographic, theoretical and
 antibacterial study
;
_journal_issue 5
_journal_name_full CrystEngComm
_journal_page_first 866
_journal_page_last 876
_journal_paper_doi 10.1039/D2CE01445A
_journal_volume 25
_journal_year 2023
_chemical_formula_moiety 'C11 H12 Cl3 N5 O Zn, H2 O'
_chemical_formula_sum 'C11 H14 Cl3 N5 O2 Zn'
_chemical_formula_weight 420.01
_space_group_crystal_system monoclinic
_space_group_IT_number 14
_space_group_name_Hall '-P 2ybc'
_space_group_name_H-M_alt 'P 1 21/c 1'
_atom_sites_solution_hydrogens mixed
_audit_creation_method SHELXL-2016/6
_audit_update_record
;
2022-09-28 deposited with the CCDC.	2022-12-19 downloaded from the CCDC.
;
_cell_angle_alpha 90
_cell_angle_beta 105.063(5)
_cell_angle_gamma 90
_cell_formula_units_Z 4
_cell_length_a 9.473(4)
_cell_length_b 13.927(6)
_cell_length_c 13.293(5)
_cell_measurement_reflns_used 4022
_cell_measurement_temperature 296
_cell_measurement_theta_max 27.842
_cell_measurement_theta_min 2.158
_cell_volume 1693.5(12)
_computing_cell_refinement 'APEX2(Bruker,2007)and SAINT (Bruker,2007)'
_computing_data_collection 'APEX2 (Bruker, 2007)'
_computing_data_reduction 'SAINT(Bruker,2007)and XPREP(Bruker,2007)'
_computing_molecular_graphics
;    
ORTEP-3 for Windows (Farrugia, 1997), DIAMOND (Brandenburg,
1999) and Mercury (Macrae <i>et al.</i>, 2006)
;
_computing_publication_material 'PLATON (Spek, 2009)'
_computing_structure_refinement 'SHELXL-2016/6 (Sheldrick, 2016)'
_computing_structure_solution 'SHELXT 2014/5 (Sheldrick, 2014)'
_diffrn_ambient_temperature 296
_diffrn_measured_fraction_theta_full 1.000
_diffrn_measured_fraction_theta_max 0.959
_diffrn_measurement_device_type 'Bruker SMART APEX II CCD area-detector'
_diffrn_measurement_method '\w and \f'
_diffrn_radiation_type MoK\a
_diffrn_radiation_wavelength 0.71073
_diffrn_reflns_av_R_equivalents 0.0534
_diffrn_reflns_av_unetI/netI 0.0413
_diffrn_reflns_Laue_measured_fraction_full 1.000
_diffrn_reflns_Laue_measured_fraction_max 0.959
_diffrn_reflns_limit_h_max 12
_diffrn_reflns_limit_h_min -12
_diffrn_reflns_limit_k_max 18
_diffrn_reflns_limit_k_min -17
_diffrn_reflns_limit_l_max 17
_diffrn_reflns_limit_l_min -17
_diffrn_reflns_number 23619
_diffrn_reflns_point_group_measured_fraction_full 1.000
_diffrn_reflns_point_group_measured_fraction_max 0.959
_diffrn_reflns_theta_full 25.242
_diffrn_reflns_theta_max 27.842
_diffrn_reflns_theta_min 2.158
_diffrn_source 'fine-focus sealed tube'
_exptl_absorpt_coefficient_mu 1.935
_exptl_absorpt_correction_T_max 0.840
_exptl_absorpt_correction_T_min 0.747
_exptl_absorpt_correction_type multi-scan
_exptl_absorpt_process_details
;
 SADABS 2016/2: Krause, L., Herbst-Irmer, R., Sheldrick G.M. & Stalke D.,
 J. Appl. Cryst. 48 (2015) 3-10
;
_exptl_crystal_colour yellow
_exptl_crystal_density_diffrn 1.647
_exptl_crystal_description block
_exptl_crystal_F_000 848
_exptl_crystal_size_max 0.19
_exptl_crystal_size_mid 0.13
_exptl_crystal_size_min 0.09
_refine_diff_density_max 0.273
_refine_diff_density_min -0.339
_refine_diff_density_rms 0.062
_refine_ls_extinction_method none
_refine_ls_goodness_of_fit_ref 0.971
_refine_ls_hydrogen_treatment constr
_refine_ls_matrix_type full
_refine_ls_number_parameters 203
_refine_ls_number_reflns 4022
_refine_ls_number_restraints 0
_refine_ls_restrained_S_all 0.971
_refine_ls_R_factor_all 0.0608
_refine_ls_R_factor_gt 0.0346
_refine_ls_shift/su_max 0.019
_refine_ls_shift/su_mean 0.000
_refine_ls_structure_factor_coef Fsqd
_refine_ls_weighting_details 'w=1/[\s^2^(Fo^2^)+(0.0339P)^2^+0.6250P] where P=(Fo^2^+2Fc^2^)/3'
_refine_ls_weighting_scheme calc
_refine_ls_wR_factor_gt 0.0715
_refine_ls_wR_factor_ref 0.0804
_reflns_Friedel_coverage 0.000
_reflns_number_gt 2754
_reflns_number_total 3861
_reflns_threshold_expression 'I > 2\s(I)'
_cod_data_source_file d2ce01445a2.cif
_cod_data_source_block SMSPZn_a
_cod_depositor_comments 'Adding full bibliography for 7246015--7246016.cif.'
_cod_original_sg_symbol_H-M 'P 21/c'
_cod_database_code 7246016
_shelx_shelxl_version_number 2016/6
_shelx_space_group_comment
;
The symmetry employed for this shelxl refinement is uniquely defined
by the following loop, which should always be used as a source of
symmetry information in preference to the above space-group names.
They are only intended as comments.
;

loop_
_space_group_symop_operation_xyz
'x, y, z'
'-x, y+1/2, -z+1/2'
'-x, -y, -z'
'x, -y-1/2, z-1/2'

loop_
_atom_site_label
_atom_site_type_symbol
_atom_site_fract_x
_atom_site_fract_y
_atom_site_fract_z
_atom_site_U_iso_or_equiv
_atom_site_adp_type
_atom_site_occupancy
_atom_site_site_symmetry_order
_atom_site_calc_flag
_atom_site_refinement_flags_posn
_atom_site_refinement_flags_adp
_atom_site_refinement_flags_occupancy
_atom_site_disorder_assembly
_atom_site_disorder_group
Zn1 Zn 0.41269(3) 0.99652(2) 0.68273(2) 0.03827(11) Uani 1 1 d . . . . .
Cl2 Cl 0.47090(8) 0.96233(5) 0.85697(5) 0.04675(18) Uani 1 1 d . . . . .
Cl3 Cl 0.51167(8) 1.13953(5) 0.65896(5) 0.04618(18) Uani 1 1 d . . . . .
Cl1 Cl 0.17676(9) 0.97151(6) 0.61151(7) 0.0653(2) Uani 1 1 d . . . . .
O1 O 0.9774(2) 0.70584(13) 0.62434(16) 0.0482(5) Uani 1 1 d . . . . .
N2 N 1.1432(2) 0.38954(14) 0.62571(15) 0.0355(5) Uani 1 1 d . . . . .
H2C H 1.176110 0.447259 0.627677 0.043 Uiso 1 1 calc R U . . .
N4 N 0.8117(2) 0.58701(14) 0.61256(17) 0.0390(5) Uani 1 1 d . . . . .
H4C H 0.722890 0.570028 0.607583 0.047 Uiso 1 1 calc R U . . .
N5 N 0.5367(2) 0.89679(14) 0.62818(15) 0.0357(5) Uani 1 1 d . . . . .
N3 N 0.9208(2) 0.52067(14) 0.61761(17) 0.0385(5) Uani 1 1 d . . . . .
N1 N 0.9968(2) 0.26910(15) 0.61758(16) 0.0394(5) Uani 1 1 d . . . . .
O2 O 0.2246(2) 0.58450(16) 0.62750(19) 0.0634(6) Uani 1 1 d G . . . .
H2A H 0.147418 0.613040 0.632578 0.095 Uiso 1 1 d G U . . .
H2B H 0.289929 0.602482 0.680962 0.095 Uiso 1 1 d G U . . .
C4 C 1.0044(3) 0.36541(17) 0.61921(18) 0.0326(6) Uani 1 1 d . . . . .
C7 C 0.7328(3) 0.75365(17) 0.61162(18) 0.0326(6) Uani 1 1 d . . . . .
C11 C 0.7713(3) 0.84950(18) 0.60989(19) 0.0375(6) Uani 1 1 d . . . . .
H11 H 0.863393 0.866939 0.603675 0.045 Uiso 1 1 calc R U . . .
C6 C 0.8518(3) 0.68070(18) 0.61586(19) 0.0339(6) Uani 1 1 d . . . . .
C3 C 1.2246(3) 0.30803(19) 0.62873(19) 0.0398(6) Uani 1 1 d . . . . .
H3 H 1.324267 0.305157 0.633858 0.048 Uiso 1 1 calc R U . . .
C9 C 0.4983(3) 0.80432(18) 0.6239(2) 0.0403(6) Uani 1 1 d . . . . .
H9 H 0.404195 0.788796 0.627376 0.048 Uiso 1 1 calc R U . . .
C8 C 0.5916(3) 0.73072(18) 0.6147(2) 0.0385(6) Uani 1 1 d . . . . .
H8 H 0.560454 0.667167 0.610624 0.046 Uiso 1 1 calc R U . . .
C2 C 1.1343(3) 0.23305(19) 0.6229(2) 0.0421(7) Uani 1 1 d . . . . .
H2 H 1.159590 0.168547 0.622600 0.051 Uiso 1 1 calc R U . . .
C5 C 0.8866(3) 0.43243(18) 0.6152(2) 0.0410(6) Uani 1 1 d . . . . .
H5 H 0.791728 0.412180 0.611023 0.049 Uiso 1 1 calc R U . . .
C10 C 0.6699(3) 0.91868(18) 0.6176(2) 0.0394(6) Uani 1 1 d . . . . .
H10 H 0.695202 0.983025 0.615377 0.047 Uiso 1 1 calc R U . . .
C1 C 0.8648(4) 0.2113(2) 0.6093(3) 0.0632(9) Uani 1 1 d . . . . .
H1A H 0.844579 0.207456 0.676356 0.095 Uiso 1 1 calc R U . . .
H1C H 0.879705 0.147936 0.585729 0.095 Uiso 1 1 calc R U . . .
H1B H 0.783608 0.240871 0.560558 0.095 Uiso 1 1 calc R U . . .

loop_
_atom_site_aniso_label
_atom_site_aniso_U_11
_atom_site_aniso_U_22
_atom_site_aniso_U_33
_atom_site_aniso_U_23
_atom_site_aniso_U_13
_atom_site_aniso_U_12
Zn1 0.03384(18) 0.03299(17) 0.04821(19) -0.00465(14) 0.01112(14) 0.00882(13)
Cl2 0.0411(4) 0.0530(4) 0.0499(4) 0.0043(3) 0.0183(3) 0.0064(3)
Cl3 0.0479(4) 0.0340(3) 0.0573(4) 0.0024(3) 0.0148(3) 0.0058(3)
Cl1 0.0379(4) 0.0553(5) 0.0931(6) -0.0149(4) -0.0003(4) 0.0015(3)
O1 0.0325(11) 0.0385(11) 0.0724(13) 0.0010(9) 0.0117(10) 0.0058(8)
N2 0.0361(13) 0.0296(11) 0.0414(12) -0.0008(9) 0.0111(10) 0.0050(9)
N4 0.0304(12) 0.0306(12) 0.0607(14) 0.0041(10) 0.0201(11) 0.0114(9)
N5 0.0397(13) 0.0301(11) 0.0399(12) -0.0016(9) 0.0151(10) 0.0079(9)
N3 0.0353(13) 0.0336(12) 0.0505(13) 0.0014(10) 0.0178(11) 0.0104(9)
N1 0.0451(14) 0.0312(12) 0.0430(13) -0.0008(9) 0.0135(11) 0.0041(10)
O2 0.0365(12) 0.0573(14) 0.0907(17) -0.0094(12) 0.0062(11) 0.0065(11)
C4 0.0326(15) 0.0297(13) 0.0369(13) -0.0019(10) 0.0114(11) 0.0049(11)
C7 0.0372(15) 0.0304(13) 0.0319(13) -0.0006(10) 0.0121(11) 0.0078(11)
C11 0.0378(16) 0.0339(14) 0.0448(15) 0.0010(11) 0.0177(12) 0.0048(11)
C6 0.0340(15) 0.0322(13) 0.0366(14) 0.0014(11) 0.0113(11) 0.0068(11)
C3 0.0353(16) 0.0437(16) 0.0404(15) 0.0014(12) 0.0095(12) 0.0159(13)
C9 0.0355(16) 0.0379(15) 0.0485(16) 0.0009(12) 0.0127(13) 0.0048(12)
C8 0.0381(16) 0.0299(13) 0.0488(16) 0.0008(11) 0.0140(13) 0.0049(11)
C2 0.0490(18) 0.0319(14) 0.0461(16) -0.0006(12) 0.0136(13) 0.0156(13)
C5 0.0330(15) 0.0361(15) 0.0581(17) 0.0007(12) 0.0194(13) 0.0041(12)
C10 0.0462(17) 0.0273(13) 0.0495(16) 0.0003(11) 0.0208(13) 0.0040(12)
C1 0.058(2) 0.0456(18) 0.083(2) -0.0043(16) 0.0136(18) -0.0145(16)

loop_
_atom_type_symbol
_atom_type_description
_atom_type_scat_dispersion_real
_atom_type_scat_dispersion_imag
_atom_type_scat_source
C C 0.0033 0.0016 'International Tables Vol C Tables 4.2.6.8 and 6.1.1.4'
H H 0.0000 0.0000 'International Tables Vol C Tables 4.2.6.8 and 6.1.1.4'
Cl Cl 0.1484 0.1585 'International Tables Vol C Tables 4.2.6.8 and 6.1.1.4'
N N 0.0061 0.0033 'International Tables Vol C Tables 4.2.6.8 and 6.1.1.4'
O O 0.0106 0.0060 'International Tables Vol C Tables 4.2.6.8 and 6.1.1.4'
Zn Zn 0.2839 1.4301 'International Tables Vol C Tables 4.2.6.8 and 6.1.1.4'

loop_
_geom_angle_atom_site_label_1
_geom_angle_atom_site_label_2
_geom_angle_atom_site_label_3
_geom_angle
_geom_angle_site_symmetry_1
_geom_angle_site_symmetry_3
_geom_angle_publ_flag
N5 Zn1 Cl1 110.26(7) . . ?
N5 Zn1 Cl3 104.41(7) . . ?
Cl1 Zn1 Cl3 119.21(3) . . ?
N5 Zn1 Cl2 101.87(6) . . ?
Cl1 Zn1 Cl2 110.54(3) . . ?
Cl3 Zn1 Cl2 109.01(3) . . ?
C4 N2 C3 109.3(2) . . ?
C4 N2 H2C 125.4 . . ?
C3 N2 H2C 125.4 . . ?
C6 N4 N3 116.4(2) . . ?
C6 N4 H4C 121.8 . . ?
N3 N4 H4C 121.8 . . ?
C9 N5 C10 117.9(2) . . ?
C9 N5 Zn1 119.28(18) . . ?
C10 N5 Zn1 121.33(17) . . ?
C5 N3 N4 117.8(2) . . ?
C4 N1 C2 108.5(2) . . ?
C4 N1 C1 126.1(2) . . ?
C2 N1 C1 125.4(2) . . ?
H2A O2 H2B 104.5 . . ?
N2 C4 N1 107.4(2) . . ?
N2 C4 C5 125.2(2) . . ?
N1 C4 C5 127.4(2) . . ?
C11 C7 C8 118.9(2) . . ?
C11 C7 C6 116.9(2) . . ?
C8 C7 C6 124.2(2) . . ?
C10 C11 C7 118.6(2) . . ?
C10 C11 H11 120.7 . . ?
C7 C11 H11 120.7 . . ?
O1 C6 N4 122.6(2) . . ?
O1 C6 C7 120.9(2) . . ?
N4 C6 C7 116.5(2) . . ?
C2 C3 N2 107.4(2) . . ?
C2 C3 H3 126.3 . . ?
N2 C3 H3 126.3 . . ?
N5 C9 C8 123.1(3) . . ?
N5 C9 H9 118.4 . . ?
C8 C9 H9 118.4 . . ?
C9 C8 C7 118.5(2) . . ?
C9 C8 H8 120.8 . . ?
C7 C8 H8 120.8 . . ?
C3 C2 N1 107.4(2) . . ?
C3 C2 H2 126.3 . . ?
N1 C2 H2 126.3 . . ?
N3 C5 C4 115.8(2) . . ?
N3 C5 H5 122.1 . . ?
C4 C5 H5 122.1 . . ?
N5 C10 C11 122.7(2) . . ?
N5 C10 H10 118.7 . . ?
C11 C10 H10 118.7 . . ?
N1 C1 H1A 109.5 . . ?
N1 C1 H1C 109.5 . . ?
H1A C1 H1C 109.5 . . ?
N1 C1 H1B 109.5 . . ?
H1A C1 H1B 109.5 . . ?
H1C C1 H1B 109.5 . . ?

loop_
_geom_bond_atom_site_label_1
_geom_bond_atom_site_label_2
_geom_bond_distance
_geom_bond_site_symmetry_2
_geom_bond_publ_flag
Zn1 N5 2.068(2) . ?
Zn1 Cl1 2.2166(12) . ?
Zn1 Cl3 2.2583(10) . ?
Zn1 Cl2 2.2873(12) . ?
O1 C6 1.217(3) . ?
N2 C4 1.338(3) . ?
N2 C3 1.367(3) . ?
N2 H2C 0.8600 . ?
N4 C6 1.356(3) . ?
N4 N3 1.375(3) . ?
N4 H4C 0.8600 . ?
N5 C9 1.335(3) . ?
N5 C10 1.341(3) . ?
N3 C5 1.269(3) . ?
N1 C4 1.343(3) . ?
N1 C2 1.380(3) . ?
N1 C1 1.467(4) . ?
O2 H2A 0.8500 . ?
O2 H2B 0.8500 . ?
C4 C5 1.445(3) . ?
C7 C11 1.386(3) . ?
C7 C8 1.386(4) . ?
C7 C6 1.508(3) . ?
C11 C10 1.383(3) . ?
C11 H11 0.9300 . ?
C3 C2 1.339(4) . ?
C3 H3 0.9300 . ?
C9 C8 1.380(3) . ?
C9 H9 0.9300 . ?
C8 H8 0.9300 . ?
C2 H2 0.9300 . ?
C5 H5 0.9300 . ?
C10 H10 0.9300 . ?
C1 H1A 0.9600 . ?
C1 H1C 0.9600 . ?
C1 H1B 0.9600 . ?

loop_
_geom_torsion_atom_site_label_1
_geom_torsion_atom_site_label_2
_geom_torsion_atom_site_label_3
_geom_torsion_atom_site_label_4
_geom_torsion
_geom_torsion_site_symmetry_1
_geom_torsion_site_symmetry_2
_geom_torsion_site_symmetry_3
_geom_torsion_site_symmetry_4
_geom_torsion_publ_flag
C6 N4 N3 C5 179.7(2) . . . . ?
C3 N2 C4 N1 -0.3(3) . . . . ?
C3 N2 C4 C5 179.5(2) . . . . ?
C2 N1 C4 N2 -0.2(3) . . . . ?
C1 N1 C4 N2 -179.0(2) . . . . ?
C2 N1 C4 C5 -180.0(2) . . . . ?
C1 N1 C4 C5 1.2(4) . . . . ?
C8 C7 C11 C10 3.8(4) . . . . ?
C6 C7 C11 C10 -173.0(2) . . . . ?
N3 N4 C6 O1 -1.0(4) . . . . ?
N3 N4 C6 C7 -179.3(2) . . . . ?
C11 C7 C6 O1 4.7(3) . . . . ?
C8 C7 C6 O1 -171.9(2) . . . . ?
C11 C7 C6 N4 -177.0(2) . . . . ?
C8 C7 C6 N4 6.4(4) . . . . ?
C4 N2 C3 C2 0.6(3) . . . . ?
C10 N5 C9 C8 3.5(4) . . . . ?
Zn1 N5 C9 C8 -162.9(2) . . . . ?
N5 C9 C8 C7 1.2(4) . . . . ?
C11 C7 C8 C9 -4.9(4) . . . . ?
C6 C7 C8 C9 171.7(2) . . . . ?
N2 C3 C2 N1 -0.7(3) . . . . ?
C4 N1 C2 C3 0.5(3) . . . . ?
C1 N1 C2 C3 179.4(3) . . . . ?
N4 N3 C5 C4 179.2(2) . . . . ?
N2 C4 C5 N3 0.3(4) . . . . ?
N1 C4 C5 N3 -179.9(2) . . . . ?
C9 N5 C10 C11 -4.6(4) . . . . ?
Zn1 N5 C10 C11 161.5(2) . . . . ?
C7 C11 C10 N5 1.0(4) . . . . ?
